data_7037082
loop_
_publ_author_name
'Peel, Andrew J.'
'Hedidi, Madani'
'Bentabed-Ababsa, Ghenia'
'Roisnel, Thierry'
'Mongin, Florence'
'Wheatley, Andrew E. H.'

_publ_section_title
;
 Extending motifs in lithiocuprate chemistry: unexpected structural
 diversity in thiocyanate complexes.
;
_journal_issue 14
_journal_name_full 'Dalton transactions (Cambridge, England : 2003)'
_journal_page_first 6094
_journal_page_last 6104
_journal_paper_doi 10.1039/c5dt03882k
_journal_volume 45
_journal_year 2016
_chemical_compound_source 'synthesis as described'
_chemical_formula_moiety 'C11 H8 Cl N S'
_chemical_formula_sum 'C11 H8 Cl N S'
_chemical_formula_weight 221.69
_chemical_name_systematic
;
 ?
;
_space_group_crystal_system monoclinic
_space_group_IT_number 14
_space_group_name_Hall '-P 2yab'
_space_group_name_H-M_alt 'P 1 21/a 1'
_symmetry_space_group_name_Hall '-P 2yab'
_symmetry_space_group_name_H-M 'P 1 21/a 1'
_atom_sites_solution_hydrogens geom
_audit_update_record
;
2015-09-24 deposited with the CCDC.
2015-10-30 downloaded from the CCDC.
;
_cell_angle_alpha 90
_cell_angle_beta 94.6760(10)
_cell_angle_gamma 90
_cell_formula_units_Z 4
_cell_length_a 9.0933(3)
_cell_length_b 11.0308(4)
_cell_length_c 10.0368(4)
_cell_measurement_reflns_used 4991
_cell_measurement_temperature 150(2)
_cell_measurement_theta_max 27.36
_cell_measurement_theta_min 2.75
_cell_measurement_wavelength 0.71073
_cell_volume 1003.40(6)
_computing_cell_refinement 'Bruker APEX2 (Bruker, 2014)'
_computing_data_collection 'Bruker APEX2 (Bruker, 2014)'
_computing_data_reduction 'Bruker APEX2 (Bruker, 2014)'
_computing_molecular_graphics 'Ortep-3 for Windows (Farrugia, 1997)'
_computing_publication_material 'CRYSCALc (T. Roisnel, local program, 2015)'
_computing_structure_refinement 'SHELXL-2014/7 (Sheldrick, 2014)'
_computing_structure_solution 'SIR97 (Altomare et al., 1999)'
_diffrn_ambient_temperature 150(2)
_diffrn_detector 'CCD plate'
_diffrn_measured_fraction_theta_full 0.998
_diffrn_measured_fraction_theta_max 0.998
_diffrn_measurement_device_type 'APEXII, Bruker-AXS'
_diffrn_measurement_method 'CCD rotation images, thin slices'
_diffrn_radiation_monochromator graphite
_diffrn_radiation_probe x-ray
_diffrn_radiation_source 'fine-focus sealed tube'
_diffrn_radiation_type MoK\a
_diffrn_radiation_wavelength 0.71073
_diffrn_reflns_av_R_equivalents 0.0269
_diffrn_reflns_av_unetI/netI 0.0211
_diffrn_reflns_limit_h_max 11
_diffrn_reflns_limit_h_min -11
_diffrn_reflns_limit_k_max 14
_diffrn_reflns_limit_k_min -14
_diffrn_reflns_limit_l_max 13
_diffrn_reflns_limit_l_min -13
_diffrn_reflns_number 11266
_diffrn_reflns_theta_full 25.242
_diffrn_reflns_theta_max 27.504
_diffrn_reflns_theta_min 3.445
_exptl_absorpt_coefficient_mu 0.543
_exptl_absorpt_correction_T_max 0.912
_exptl_absorpt_correction_T_min 0.793
_exptl_absorpt_correction_type multi-scan
_exptl_absorpt_process_details
;
  [Sheldrick, G.M. (2014). SADABS Bruker AXS Inc., Madison, Wisconsin, USA]
;
_exptl_crystal_colour colourless
_exptl_crystal_density_diffrn 1.468
_exptl_crystal_description prism
_exptl_crystal_F_000 456
_exptl_crystal_size_max 0.380
_exptl_crystal_size_mid 0.260
_exptl_crystal_size_min 0.170
_refine_diff_density_max 0.319
_refine_diff_density_min -0.204
_refine_diff_density_rms 0.045
_refine_ls_extinction_method none
_refine_ls_goodness_of_fit_ref 1.010
_refine_ls_hydrogen_treatment constr
_refine_ls_matrix_type full
_refine_ls_number_parameters 127
_refine_ls_number_reflns 2298
_refine_ls_number_restraints 0
_refine_ls_restrained_S_all 1.010
_refine_ls_R_factor_all 0.0325
_refine_ls_R_factor_gt 0.0287
_refine_ls_shift/su_max 0.006
_refine_ls_shift/su_mean 0.001
_refine_ls_structure_factor_coef Fsqd
_refine_ls_weighting_details 'w=1/[\s^2^(Fo^2^)+(0.0347P)^2^+0.4632P] where P=(Fo^2^+2Fc^2^)/3'
_refine_ls_weighting_scheme calc
_refine_ls_wR_factor_gt 0.0716
_refine_ls_wR_factor_ref 0.0741
_reflns_number_gt 2067
_reflns_number_total 2298
_reflns_threshold_expression >2sigma(I)
_cod_data_source_file c5dt03882k2.cif
_cod_data_source_block 15c
_cod_depositor_comments
;
The following automatic conversions were performed:

'_space_group_crystal_system' value 'Monoclinic' changed to
'monoclinic' according to
/usr/data/users/saulius/crontab/automatic-downloads/rss-feeds/RSC/lib/dictionaries/cif_core.dic
dictionary named 'cif_core.dic' version 2.4.2 from 2011-04-26.

Automatic conversion script
Id: cif_fix_values 3271 2015-04-21 07:52:19Z andrius 

 Adding full bibliography for 7037082--7037087.cif.
;
_cod_database_code 7037082

loop_
_space_group_symop_operation_xyz
'x, y, z'
'-x+1/2, y+1/2, -z'
'-x, -y, -z'
'x-1/2, -y-1/2, z'

loop_
_atom_site_label
_atom_site_type_symbol
_atom_site_fract_x
_atom_site_fract_y
_atom_site_fract_z
_atom_site_U_iso_or_equiv
_atom_site_adp_type
_atom_site_occupancy
_atom_site_symmetry_multiplicity
_atom_site_calc_flag
_atom_site_refinement_flags
_atom_site_disorder_assembly
Cl1 Cl 0.47608(4) 0.03002(3) 0.74762(4) 0.03037(11) Uani 1 1 d . .
C1 C 0.38505(14) 0.13227(12) 0.84550(13) 0.0217(3) Uani 1 1 d . .
N2 N 0.31423(14) 0.08374(10) 0.94104(12) 0.0276(3) Uani 1 1 d . .
C3 C 0.24192(19) 0.15964(13) 1.01697(15) 0.0308(3) Uani 1 1 d . .
H3 H 0.1895 0.1265 1.0865 0.037 Uiso 1 1 calc R U
C4 C 0.24008(17) 0.28360(13) 0.99891(14) 0.0261(3) Uani 1 1 d . .
H4 H 0.1877 0.3346 1.0548 0.031 Uiso 1 1 calc R U
C5 C 0.31622(15) 0.33198(12) 0.89755(14) 0.0232(3) Uani 1 1 d . .
H5 H 0.3170 0.4172 0.8836 0.028 Uiso 1 1 calc R U
C6 C 0.39169(14) 0.25596(12) 0.81611(13) 0.0205(3) Uani 1 1 d . .
S1 S 0.49279(4) 0.30462(3) 0.68320(4) 0.02796(11) Uani 1 1 d . .
C11 C 0.44026(15) 0.45981(12) 0.66754(14) 0.0231(3) Uani 1 1 d . .
C12 C 0.53297(16) 0.54971(13) 0.72341(15) 0.0264(3) Uani 1 1 d . .
H12 H 0.6226 0.5284 0.7731 0.032 Uiso 1 1 calc R U
C13 C 0.49409(17) 0.67068(13) 0.70628(16) 0.0298(3) Uani 1 1 d . .
H13 H 0.5574 0.7324 0.7440 0.036 Uiso 1 1 calc R U
C14 C 0.36336(18) 0.70162(13) 0.63439(15) 0.0300(3) Uani 1 1 d . .
H14 H 0.3369 0.7845 0.6233 0.036 Uiso 1 1 calc R U
C15 C 0.27099(17) 0.61231(15) 0.57854(15) 0.0320(3) Uani 1 1 d . .
H15 H 0.1813 0.6339 0.5291 0.038 Uiso 1 1 calc R U
C16 C 0.30928(16) 0.49123(14) 0.59480(15) 0.0286(3) Uani 1 1 d . .
H16 H 0.2460 0.4299 0.5562 0.034 Uiso 1 1 calc R U

loop_
_atom_site_aniso_label
_atom_site_aniso_U_11
_atom_site_aniso_U_22
_atom_site_aniso_U_33
_atom_site_aniso_U_23
_atom_site_aniso_U_13
_atom_site_aniso_U_12
Cl1 0.0345(2) 0.01934(18) 0.0382(2) -0.00414(13) 0.00829(15) 0.00442(13)
C1 0.0222(6) 0.0170(6) 0.0256(7) -0.0037(5) -0.0001(5) 0.0009(5)
N2 0.0355(7) 0.0172(5) 0.0305(6) 0.0011(5) 0.0055(5) -0.0016(5)
C3 0.0415(8) 0.0238(7) 0.0283(7) 0.0009(6) 0.0109(6) -0.0038(6)
C4 0.0324(8) 0.0215(7) 0.0249(7) -0.0030(5) 0.0056(6) -0.0001(6)
C5 0.0281(7) 0.0156(6) 0.0260(7) -0.0005(5) 0.0023(5) -0.0002(5)
C6 0.0201(6) 0.0183(6) 0.0230(6) 0.0003(5) 0.0009(5) -0.0021(5)
S1 0.0325(2) 0.01994(18) 0.0331(2) 0.00187(14) 0.01317(15) 0.00157(14)
C11 0.0253(7) 0.0205(6) 0.0244(7) 0.0036(5) 0.0077(5) 0.0003(5)
C12 0.0224(7) 0.0264(7) 0.0303(7) 0.0047(6) 0.0026(6) -0.0022(6)
C13 0.0303(8) 0.0241(7) 0.0356(8) 0.0038(6) 0.0061(6) -0.0060(6)
C14 0.0378(8) 0.0240(7) 0.0292(8) 0.0083(6) 0.0093(6) 0.0055(6)
C15 0.0306(8) 0.0385(8) 0.0264(7) 0.0052(6) -0.0007(6) 0.0083(7)
C16 0.0279(7) 0.0316(8) 0.0263(7) -0.0019(6) 0.0017(6) -0.0029(6)

loop_
_atom_type_symbol
_atom_type_description
_atom_type_scat_dispersion_real
_atom_type_scat_dispersion_imag
_atom_type_scat_source
C C 0.0033 0.0016 'International Tables Vol C Tables 4.2.6.8 and 6.1.1.4'
H H 0.0000 0.0000 'International Tables Vol C Tables 4.2.6.8 and 6.1.1.4'
N N 0.0061 0.0033 'International Tables Vol C Tables 4.2.6.8 and 6.1.1.4'
S S 0.1246 0.1234 'International Tables Vol C Tables 4.2.6.8 and 6.1.1.4'
Cl Cl 0.1484 0.1585 'International Tables Vol C Tables 4.2.6.8 and 6.1.1.4'

loop_
_geom_angle_atom_site_label_1
_geom_angle_atom_site_label_2
_geom_angle_atom_site_label_3
_geom_angle
N2 C1 C6 125.77(12)
N2 C1 Cl1 115.51(10)
C6 C1 Cl1 118.72(10)
C1 N2 C3 116.97(12)
N2 C3 C4 123.08(14)
N2 C3 H3 118.5
C4 C3 H3 118.5
C3 C4 C5 118.53(13)
C3 C4 H4 120.7
C5 C4 H4 120.7
C4 C5 C6 120.01(12)
C4 C5 H5 120.0
C6 C5 H5 120.0
C5 C6 C1 115.63(12)
C5 C6 S1 125.00(10)
C1 C6 S1 119.38(10)
C6 S1 C11 101.92(6)
C12 C11 C16 119.99(13)
C12 C11 S1 120.05(11)
C16 C11 S1 119.90(11)
C13 C12 C11 119.75(14)
C13 C12 H12 120.1
C11 C12 H12 120.1
C14 C13 C12 120.12(14)
C14 C13 H13 119.9
C12 C13 H13 119.9
C15 C14 C13 120.25(14)
C15 C14 H14 119.9
C13 C14 H14 119.9
C14 C15 C16 120.00(14)
C14 C15 H15 120.0
C16 C15 H15 120.0
C15 C16 C11 119.90(14)
C15 C16 H16 120.1
C11 C16 H16 120.1

loop_
_geom_bond_atom_site_label_1
_geom_bond_atom_site_label_2
_geom_bond_distance
Cl1 C1 1.7479(14)
C1 N2 1.3120(18)
C1 C6 1.3982(18)
N2 C3 1.3401(19)
C3 C4 1.379(2)
C3 H3 0.9500
C4 C5 1.383(2)
C4 H4 0.9500
C5 C6 1.3907(19)
C5 H5 0.9500
C6 S1 1.7643(14)
S1 C11 1.7808(14)
C11 C12 1.390(2)
C11 C16 1.389(2)
C12 C13 1.388(2)
C12 H12 0.9500
C13 C14 1.382(2)
C13 H13 0.9500
C14 C15 1.383(2)
C14 H14 0.9500
C15 C16 1.387(2)
C15 H15 0.9500
C16 H16 0.9500

loop_
_geom_torsion_atom_site_label_1
_geom_torsion_atom_site_label_2
_geom_torsion_atom_site_label_3
_geom_torsion_atom_site_label_4
_geom_torsion
C6 C1 N2 C3 0.0(2)
Cl1 C1 N2 C3 -179.29(11)
C1 N2 C3 C4 -0.3(2)
N2 C3 C4 C5 0.1(2)
C3 C4 C5 C6 0.4(2)
C4 C5 C6 C1 -0.57(19)
C4 C5 C6 S1 179.84(11)
N2 C1 C6 C5 0.4(2)
Cl1 C1 C6 C5 179.70(10)
N2 C1 C6 S1 -179.99(11)
Cl1 C1 C6 S1 -0.69(15)
C5 C6 S1 C11 -10.53(14)
C1 C6 S1 C11 169.89(11)
C6 S1 C11 C12 99.85(12)
C6 S1 C11 C16 -82.76(12)
C16 C11 C12 C13 0.1(2)
S1 C11 C12 C13 177.44(12)
C11 C12 C13 C14 0.3(2)
C12 C13 C14 C15 -0.3(2)
C13 C14 C15 C16 0.1(2)
C14 C15 C16 C11 0.2(2)
C12 C11 C16 C15 -0.3(2)
S1 C11 C16 C15 -177.67(11)
